data_1574077
loop_
_publ_author_name
'Saddington, Artemis'
'Yao, Shenglai'
'Lorent, Christian'
'Driess, Matthias'

_publ_section_title
;
 Redox non-innocent bis-silylene aluminium complexes with a carborane
 backbone
;
_journal_issue 15
_journal_name_full 'Chemical Science'
_journal_page_first 6383
_journal_page_last 6391
_journal_paper_doi 10.1039/D5SC01104C
_journal_volume 16
_journal_year 2025
_chemical_formula_moiety 'C32 H56 Al B10 I2 N4 Si2, Al I4, [+ solvents]'
_chemical_formula_sum 'C32 H56 Al2 B10 I6 N4 Si2'
_chemical_formula_weight 1476.44
_space_group_crystal_system monoclinic
_space_group_IT_number 14
_space_group_name_Hall '-P 2yn'
_space_group_name_H-M_alt 'P 1 21/n 1'
_atom_sites_solution_hydrogens mixed
_audit_creation_date 2025-01-16
_audit_creation_method
;
Olex2 1.5-alpha
(compiled 2024.11.29 svn.rc9064207 for OlexSys, GUI svn.r7097)
;
_audit_update_record
;
2025-01-20 deposited with the CCDC.	2025-03-07 downloaded from the CCDC.
;
_cell_angle_alpha 90
_cell_angle_beta 92.257(3)
_cell_angle_gamma 90
_cell_formula_units_Z 4
_cell_length_a 14.4094(4)
_cell_length_b 17.2943(4)
_cell_length_c 23.7145(6)
_cell_measurement_reflns_used 7870
_cell_measurement_temperature 150.0
_cell_measurement_theta_max 71.6910
_cell_measurement_theta_min 3.1150
_cell_volume 5905.1(3)
_computing_molecular_graphics 'Olex2 1.5-alpha (Dolomanov et al., 2009)'
_computing_publication_material 'Olex2 1.5-alpha (Dolomanov et al., 2009)'
_computing_structure_refinement 'SHELXL 2014/7 (Sheldrick, 2015)'
_diffrn_ambient_temperature 150.0
_diffrn_measured_fraction_theta_full 1.000
_diffrn_measured_fraction_theta_max 0.982
_diffrn_measurement_device 'four-circle diffractometer'
_diffrn_measurement_device_type 'SuperNova, Single source at offset/far, Atlas'
_diffrn_radiation_monochromator mirror
_diffrn_radiation_type CuK\a
_diffrn_radiation_wavelength 1.54184
_diffrn_reflns_av_R_equivalents 0.0656
_diffrn_reflns_av_unetI/netI 0.0581
_diffrn_reflns_Laue_measured_fraction_full 1.000
_diffrn_reflns_Laue_measured_fraction_max 0.982
_diffrn_reflns_limit_h_max 17
_diffrn_reflns_limit_h_min -16
_diffrn_reflns_limit_k_max 21
_diffrn_reflns_limit_k_min -20
_diffrn_reflns_limit_l_max 29
_diffrn_reflns_limit_l_min -28
_diffrn_reflns_number 42439
_diffrn_reflns_point_group_measured_fraction_full 1.000
_diffrn_reflns_point_group_measured_fraction_max 0.982
_diffrn_reflns_theta_full 67.684
_diffrn_reflns_theta_max 73.095
_diffrn_reflns_theta_min 3.164
_exptl_absorpt_coefficient_mu 25.646
_exptl_absorpt_correction_T_max 1.00000
_exptl_absorpt_correction_T_min 0.11885
_exptl_absorpt_correction_type multi-scan
_exptl_absorpt_process_details
;
CrysAlisPro 1.171.40.67a (Rigaku Oxford Diffraction, 2019)
Empirical absorption correction using spherical harmonics,
 implemented in SCALE3 ABSPACK scaling algorithm.
;
_exptl_crystal_colour colourless
_exptl_crystal_colour_primary colourless
_exptl_crystal_density_diffrn 1.661
_exptl_crystal_description prism
_exptl_crystal_F_000 2792
_exptl_crystal_size_max 0.21
_exptl_crystal_size_mid 0.11
_exptl_crystal_size_min 0.07
_refine_diff_density_max 1.043
_refine_diff_density_min -0.966
_refine_diff_density_rms 0.118
_refine_ls_extinction_method none
_refine_ls_goodness_of_fit_ref 1.020
_refine_ls_hydrogen_treatment mixed
_refine_ls_matrix_type full
_refine_ls_number_parameters 576
_refine_ls_number_reflns 11605
_refine_ls_number_restraints 24
_refine_ls_restrained_S_all 1.057
_refine_ls_R_factor_all 0.0787
_refine_ls_R_factor_gt 0.0489
_refine_ls_shift/su_max 0.001
_refine_ls_shift/su_mean 0.000
_refine_ls_structure_factor_coef Fsqd
_refine_ls_weighting_details 'w=1/[\s^2^(Fo^2^)+(0.0582P)^2^+3.5694P] where P=(Fo^2^+2Fc^2^)/3'
_refine_ls_weighting_scheme calc
_refine_ls_wR_factor_gt 0.1138
_refine_ls_wR_factor_ref 0.1288
_reflns_Friedel_coverage 0.000
_reflns_number_gt 8025
_reflns_number_total 11605
_reflns_threshold_expression 'I > 2\s(I)'
_cod_data_source_file d5sc01104c2.cif
_cod_data_source_block 2b
_cod_depositor_comments 'Adding full bibliography for 1574073--1574078.cif.'
_cod_database_code 1574077
_shelx_shelxl_version_number 2014/7
_shelx_space_group_comment
;
The symmetry employed for this shelxl refinement is uniquely defined
by the following loop, which should always be used as a source of
symmetry information in preference to the above space-group names.
They are only intended as comments.
;
_shelx_estimated_absorpt_t_max 0.267
_shelx_estimated_absorpt_t_min 0.075
_olex2_refinement_description
;
1. Fixed Uiso
 At 1.2 times of:
  All C(H) groups
 At 1.5 times of:
  All C(H,H,H) groups
2. Restrained distances
 I6-Al2 \\sim I6B-Al2 \\sim I5-Al2 \\sim I5B-Al2
 with sigma of 0.02
3. Uiso/Uaniso restraints and constraints
I6 \\sim I5: within 2A with sigma of 0.04 and sigma for terminal atoms of 0.08
within 2A
I6B \\sim I5B: within 2A with sigma of 0.04 and sigma for terminal atoms of
0.08 within 2A
4. Rigid body (RIGU) restrains
 I6, I5, Al2
 with sigma for 1-2 distances of 0.004 and sigma for 1-3 distances of 0.004
 I6B, Al2, I5B
 with sigma for 1-2 distances of 0.004 and sigma for 1-3 distances of 0.004
5. Others
 Sof(I6B)=Sof(I5B)=1-FVAR(1)
 Sof(I6)=Sof(I5)=FVAR(1)
6.a Aromatic/amide H refined with riding coordinates:
 C22(H22), C24(H24), C20(H20), C23(H23), C21(H21), C6(H6), C10(H10), C8(H8),
 C9(H9A), C7(H7)
6.b Idealised Me refined as rotating group:
 C27(H27A,H27B,H27C), C32(H32A,H32B,H32C), C26(H26A,H26B,H26C), C31(H31A,H31B,
 H31C), C12(H12A,H12B,H12C), C18(H18A,H18B,H18C), C28(H28A,H28B,H28C), C30(H30A,
 H30B,H30C), C14(H14A,H14B,H14C), C17(H17A,H17B,H17C), C13(H13A,H13B,H13C),
 C16(H16A,H16B,H16C)
;
_smtbx_masks_special_details
;
A solvent mask was calculated and 152 electrons were 
found in a volume of 904\%A^3^ in 3 voids per unit cell. 
This is consistent with the presence of 
0.8[C4H10O] per Asymmetric Unit 
which account for 134 electrons 
per unit cell.
;
_smtbx_masks_void_probe_radius 1.2
_smtbx_masks_void_truncation_radius 1.2
_olex2_submission_special_instructions 'No special instructions were received'

loop_
_space_group_symop_operation_xyz
'x, y, z'
'-x+1/2, y+1/2, -z+1/2'
'-x, -y, -z'
'x-1/2, -y-1/2, z-1/2'

loop_
_atom_site_label
_atom_site_type_symbol
_atom_site_fract_x
_atom_site_fract_y
_atom_site_fract_z
_atom_site_U_iso_or_equiv
_atom_site_adp_type
_atom_site_occupancy
_atom_site_site_symmetry_order
_atom_site_calc_flag
_atom_site_refinement_flags_posn
_atom_site_refinement_flags_adp
_atom_site_refinement_flags_occupancy
_atom_site_disorder_assembly
_atom_site_disorder_group
I1 I 0.20549(4) 0.96402(2) 0.48031(2) 0.05200(14) Uani 1 1 d . . . . .
I4 I 0.45969(4) 0.49340(3) 0.86847(2) 0.05040(13) Uani 1 1 d . . . . .
I2 I 0.35352(4) 0.91140(3) 0.63075(2) 0.05412(14) Uani 1 1 d . . . . .
I3 I 0.51727(4) 0.67956(3) 0.76697(2) 0.05828(15) Uani 1 1 d . . . . .
Si2 Si 0.17319(11) 0.74787(9) 0.55533(7) 0.0275(3) Uani 1 1 d . . . . .
Si1 Si 0.38248(11) 0.77503(9) 0.48816(7) 0.0300(3) Uani 1 1 d . . . . .
Al1 Al 0.27720(13) 0.86066(10) 0.54124(9) 0.0358(4) Uani 1 1 d . . . . .
Al2 Al 0.5051(2) 0.53391(13) 0.77102(10) 0.0629(7) Uani 1 1 d D U . . .
N4 N 0.0492(3) 0.7465(3) 0.5425(2) 0.0282(10) Uani 1 1 d . . . . .
N3 N 0.1236(3) 0.7178(3) 0.6201(2) 0.0299(11) Uani 1 1 d . . . . .
N1 N 0.5072(3) 0.7668(3) 0.4977(2) 0.0319(11) Uani 1 1 d . . . . .
N2 N 0.4300(3) 0.7935(3) 0.4200(2) 0.0345(12) Uani 1 1 d . . . . .
C19 C -0.0513(4) 0.7172(3) 0.6258(2) 0.0296(12) Uani 1 1 d . . . . .
C2 C 0.2277(4) 0.6593(3) 0.5205(3) 0.0298(13) Uani 1 1 d . . . . .
C1 C 0.3312(4) 0.6729(3) 0.4873(3) 0.0312(13) Uani 1 1 d . . . . .
C4 C 0.0376(4) 0.7281(3) 0.5969(3) 0.0287(12) Uani 1 1 d . . . . .
C3 C 0.5163(4) 0.7859(3) 0.4431(3) 0.0346(14) Uani 1 1 d . . . . .
C25 C 0.1533(5) 0.7118(4) 0.6815(2) 0.0341(14) Uani 1 1 d . . . . .
C22 C -0.2155(5) 0.6913(4) 0.6797(3) 0.0410(15) Uani 1 1 d . . . . .
H22 H -0.2716 0.6825 0.6984 0.049 Uiso 1 1 calc R U . . .
C24 C -0.0888(5) 0.6429(3) 0.6283(3) 0.0370(14) Uani 1 1 d . . . . .
H24 H -0.0584 0.6006 0.6114 0.044 Uiso 1 1 calc R U . . .
C20 C -0.0977(4) 0.7791(3) 0.6499(3) 0.0316(13) Uani 1 1 d . . . . .
H20 H -0.0736 0.8301 0.6478 0.038 Uiso 1 1 calc R U . . .
C29 C -0.0236(4) 0.7701(4) 0.4980(3) 0.0340(14) Uani 1 1 d . . . . .
C23 C -0.1705(5) 0.6315(4) 0.6556(3) 0.0423(16) Uani 1 1 d . . . . .
H23 H -0.1958 0.5808 0.6577 0.051 Uiso 1 1 calc R U . . .
C27 C 0.1297(5) 0.7858(4) 0.7118(3) 0.0447(17) Uani 1 1 d . . . . .
H27A H 0.1585 0.8298 0.6932 0.067 Uiso 1 1 calc R U . . .
H27B H 0.1531 0.7829 0.7512 0.067 Uiso 1 1 calc R U . . .
H27C H 0.0621 0.7927 0.7109 0.067 Uiso 1 1 calc R U . . .
C5 C 0.6052(4) 0.7928(4) 0.4136(3) 0.0387(15) Uani 1 1 d . . . . .
C32 C 0.0256(5) 0.7775(4) 0.4429(3) 0.0369(14) Uani 1 1 d . . . . .
H32A H 0.0795 0.8117 0.4483 0.055 Uiso 1 1 calc R U . . .
H32B H -0.0171 0.7993 0.4140 0.055 Uiso 1 1 calc R U . . .
H32C H 0.0464 0.7263 0.4309 0.055 Uiso 1 1 calc R U . . .
C21 C -0.1789(5) 0.7652(4) 0.6768(3) 0.0427(16) Uani 1 1 d . . . . .
H21 H -0.2104 0.8070 0.6936 0.051 Uiso 1 1 calc R U . . .
C26 C 0.1091(5) 0.6407(4) 0.7085(3) 0.0448(17) Uani 1 1 d . . . . .
H26A H 0.0416 0.6474 0.7085 0.067 Uiso 1 1 calc R U . . .
H26B H 0.1336 0.6350 0.7475 0.067 Uiso 1 1 calc R U . . .
H26C H 0.1240 0.5943 0.6869 0.067 Uiso 1 1 calc R U . . .
C11 C 0.5798(4) 0.7629(4) 0.5444(3) 0.0427(16) Uani 1 1 d . . . . .
C31 C -0.0983(5) 0.7077(5) 0.4922(3) 0.0510(19) Uani 1 1 d . . . . .
H31A H -0.0690 0.6576 0.4856 0.077 Uiso 1 1 calc R U . . .
H31B H -0.1410 0.7202 0.4603 0.077 Uiso 1 1 calc R U . . .
H31C H -0.1329 0.7054 0.5269 0.077 Uiso 1 1 calc R U . . .
C12 C 0.5342(5) 0.7279(5) 0.5952(3) 0.0473(18) Uani 1 1 d . . . . .
H12A H 0.4775 0.7567 0.6028 0.071 Uiso 1 1 calc R U . . .
H12B H 0.5772 0.7308 0.6282 0.071 Uiso 1 1 calc R U . . .
H12C H 0.5186 0.6737 0.5874 0.071 Uiso 1 1 calc R U . . .
C18 C 0.2964(5) 0.8128(5) 0.3561(3) 0.0497(18) Uani 1 1 d . . . . .
H18A H 0.2833 0.7572 0.3554 0.075 Uiso 1 1 calc R U . . .
H18B H 0.2740 0.8361 0.3204 0.075 Uiso 1 1 calc R U . . .
H18C H 0.2648 0.8368 0.3874 0.075 Uiso 1 1 calc R U . . .
C28 C 0.2584(5) 0.7008(5) 0.6826(3) 0.0473(17) Uani 1 1 d . . . . .
H28A H 0.2731 0.6495 0.6679 0.071 Uiso 1 1 calc R U . . .
H28B H 0.2833 0.7054 0.7216 0.071 Uiso 1 1 calc R U . . .
H28C H 0.2864 0.7405 0.6592 0.071 Uiso 1 1 calc R U . . .
C6 C 0.6515(5) 0.8632(5) 0.4108(3) 0.0491(18) Uani 1 1 d . . . . .
H6 H 0.6270 0.9077 0.4284 0.059 Uiso 1 1 calc R U . . .
C30 C -0.0644(6) 0.8468(4) 0.5136(3) 0.0523(19) Uani 1 1 d . . . . .
H30A H -0.0984 0.8412 0.5483 0.078 Uiso 1 1 calc R U . . .
H30B H -0.1071 0.8644 0.4830 0.078 Uiso 1 1 calc R U . . .
H30C H -0.0145 0.8847 0.5195 0.078 Uiso 1 1 calc R U . . .
C15 C 0.4003(5) 0.8256(4) 0.3637(3) 0.0450(17) Uani 1 1 d . . . . .
C10 C 0.6388(5) 0.7279(5) 0.3885(3) 0.0482(17) Uani 1 1 d . . . . .
H10 H 0.6056 0.6805 0.3899 0.058 Uiso 1 1 calc R U . . .
B4 B 0.2293(5) 0.6609(4) 0.4486(3) 0.0314(15) Uani 1 1 d . . . . .
C8 C 0.7671(5) 0.8031(6) 0.3582(3) 0.065(3) Uani 1 1 d . . . . .
H8 H 0.8235 0.8065 0.3389 0.078 Uiso 1 1 calc R U . . .
B9 B 0.1611(6) 0.5915(4) 0.4845(4) 0.0406(18) Uani 1 1 d . . . . .
C14 C 0.6600(5) 0.7108(6) 0.5279(4) 0.067(3) Uani 1 1 d . . . . .
H14A H 0.6351 0.6626 0.5118 0.100 Uiso 1 1 calc R U . . .
H14B H 0.6994 0.6991 0.5615 0.100 Uiso 1 1 calc R U . . .
H14C H 0.6970 0.7373 0.5000 0.100 Uiso 1 1 calc R U . . .
B1 B 0.3297(5) 0.6240(4) 0.5494(3) 0.0354(16) Uani 1 1 d . . . . .
C9 C 0.7225(6) 0.7321(6) 0.3606(3) 0.061(2) Uani 1 1 d . . . . .
H9A H 0.7481 0.6875 0.3437 0.073 Uiso 1 1 calc R U . . .
C7 C 0.7329(6) 0.8682(6) 0.3826(4) 0.063(2) Uani 1 1 d . . . . .
H7 H 0.7647 0.9161 0.3801 0.075 Uiso 1 1 calc R U . . .
B3 B 0.3343(6) 0.6153(4) 0.4288(4) 0.0395(17) Uani 1 1 d . . . . .
B2 B 0.3975(6) 0.5909(4) 0.4910(3) 0.0385(17) Uani 1 1 d . . . . .
B8 B 0.2282(7) 0.5629(5) 0.4266(4) 0.048(2) Uani 1 1 d . . . . .
B5 B 0.2268(6) 0.5681(4) 0.5485(3) 0.0395(18) Uani 1 1 d . . . . .
C17 C 0.4486(6) 0.7856(7) 0.3164(3) 0.082(3) Uani 1 1 d . . . . .
H17A H 0.5152 0.7970 0.3194 0.123 Uiso 1 1 calc R U . . .
H17B H 0.4228 0.8043 0.2800 0.123 Uiso 1 1 calc R U . . .
H17C H 0.4391 0.7297 0.3191 0.123 Uiso 1 1 calc R U . . .
C13 C 0.6142(6) 0.8448(5) 0.5580(4) 0.070(3) Uani 1 1 d . . . . .
H13A H 0.6435 0.8666 0.5250 0.104 Uiso 1 1 calc R U . . .
H13B H 0.6596 0.8429 0.5899 0.104 Uiso 1 1 calc R U . . .
H13C H 0.5615 0.8773 0.5679 0.104 Uiso 1 1 calc R U . . .
B6 B 0.3314(6) 0.5241(5) 0.5299(4) 0.045(2) Uani 1 1 d . . . . .
B10 B 0.2273(7) 0.5042(4) 0.4894(4) 0.052(2) Uani 1 1 d . . . . .
B7 B 0.3317(7) 0.5192(4) 0.4539(4) 0.046(2) Uani 1 1 d . . . . .
C16 C 0.4198(6) 0.9120(6) 0.3633(5) 0.084(3) Uani 1 1 d . . . . .
H16A H 0.3875 0.9368 0.3941 0.126 Uiso 1 1 calc R U . . .
H16B H 0.3976 0.9340 0.3272 0.126 Uiso 1 1 calc R U . . .
H16C H 0.4867 0.9208 0.3685 0.126 Uiso 1 1 calc R U . . .
H4 H 0.209(4) 0.708(3) 0.426(3) 0.032(16) Uiso 1 1 d . . . . .
H5 H 0.187(4) 0.563(3) 0.588(3) 0.030(16) Uiso 1 1 d . . . . .
H7A H 0.366(5) 0.476(4) 0.433(3) 0.04(2) Uiso 1 1 d . . . . .
H9 H 0.089(6) 0.600(4) 0.489(3) 0.06(2) Uiso 1 1 d . . . . .
H10A H 0.194(4) 0.446(3) 0.493(3) 0.033(17) Uiso 1 1 d . . . . .
H3 H 0.369(5) 0.631(4) 0.395(3) 0.041(19) Uiso 1 1 d . . . . .
H2 H 0.467(6) 0.596(5) 0.498(4) 0.07(3) Uiso 1 1 d . . . . .
I6 I 0.6805(3) 0.48726(17) 0.7644(4) 0.1114(19) Uani 0.449(10) 1 d D U P A 1
I5 I 0.4187(9) 0.4850(2) 0.6918(2) 0.157(3) Uani 0.449(10) 1 d D U P A 1
I6B I 0.6422(5) 0.4690(3) 0.73887(16) 0.1234(18) Uani 0.551(10) 1 d D U P A 2
I5B I 0.3612(4) 0.48717(13) 0.70659(18) 0.1144(14) Uani 0.551(10) 1 d D U P A 2
H1 H 0.354(3) 0.651(3) 0.586(2) 0.007(12) Uiso 1 1 d . . . . .
H8A H 0.190(6) 0.549(5) 0.397(4) 0.07(3) Uiso 1 1 d . . . . .
H6A H 0.358(8) 0.488(6) 0.550(4) 0.10(4) Uiso 1 1 d . . . . .

loop_
_atom_site_aniso_label
_atom_site_aniso_U_11
_atom_site_aniso_U_22
_atom_site_aniso_U_33
_atom_site_aniso_U_23
_atom_site_aniso_U_13
_atom_site_aniso_U_12
I1 0.0470(3) 0.0399(2) 0.0686(3) 0.0089(2) -0.0038(2) 0.00377(19)
I4 0.0539(3) 0.0514(2) 0.0468(3) 0.00273(19) 0.0129(2) 0.0072(2)
I2 0.0471(3) 0.0627(3) 0.0520(3) -0.0131(2) -0.0054(2) -0.0099(2)
I3 0.0616(3) 0.0535(3) 0.0612(3) 0.0092(2) 0.0213(3) 0.0072(2)
Si2 0.0214(8) 0.0362(7) 0.0251(8) 0.0025(6) 0.0021(6) -0.0015(6)
Si1 0.0186(8) 0.0430(8) 0.0285(8) 0.0059(6) 0.0024(7) -0.0034(6)
Al1 0.0287(10) 0.0375(9) 0.0413(11) 0.0004(8) 0.0018(8) -0.0028(7)
Al2 0.102(2) 0.0476(12) 0.0395(13) 0.0028(9) 0.0106(13) 0.0234(12)
N4 0.019(3) 0.039(2) 0.027(3) 0.0040(19) 0.001(2) -0.0022(19)
N3 0.022(3) 0.042(3) 0.026(3) 0.001(2) 0.005(2) 0.002(2)
N1 0.020(3) 0.051(3) 0.024(3) 0.005(2) -0.002(2) -0.005(2)
N2 0.019(3) 0.054(3) 0.030(3) 0.008(2) -0.002(2) -0.003(2)
C19 0.022(3) 0.044(3) 0.024(3) 0.004(2) 0.005(2) -0.002(2)
C2 0.024(3) 0.037(3) 0.029(3) 0.008(2) 0.007(3) -0.004(2)
C1 0.016(3) 0.048(3) 0.030(3) 0.003(3) 0.004(2) 0.000(2)
C4 0.025(3) 0.032(3) 0.030(3) -0.001(2) 0.005(3) 0.000(2)
C3 0.030(4) 0.039(3) 0.035(4) 0.000(3) 0.001(3) -0.006(3)
C25 0.037(4) 0.049(3) 0.017(3) 0.005(2) 0.000(3) 0.000(3)
C22 0.028(4) 0.065(4) 0.031(4) 0.002(3) 0.006(3) -0.003(3)
C24 0.035(4) 0.039(3) 0.038(4) -0.001(3) 0.006(3) 0.000(3)
C20 0.029(3) 0.034(3) 0.033(3) -0.006(2) 0.002(3) 0.001(2)
C29 0.018(3) 0.053(4) 0.030(3) 0.005(3) -0.005(3) -0.007(3)
C23 0.044(4) 0.049(4) 0.034(4) -0.002(3) 0.005(3) -0.011(3)
C27 0.052(5) 0.055(4) 0.027(3) -0.004(3) -0.003(3) 0.005(3)
C5 0.024(3) 0.061(4) 0.031(3) 0.011(3) 0.004(3) -0.005(3)
C32 0.030(4) 0.050(3) 0.031(3) 0.006(3) 0.000(3) 0.002(3)
C21 0.033(4) 0.061(4) 0.034(4) -0.012(3) 0.007(3) 0.008(3)
C26 0.050(5) 0.056(4) 0.029(4) 0.012(3) 0.001(3) 0.000(3)
C11 0.018(3) 0.081(5) 0.028(3) 0.006(3) -0.004(3) 0.001(3)
C31 0.031(4) 0.076(5) 0.047(5) 0.011(4) -0.002(3) -0.012(3)
C12 0.024(4) 0.088(5) 0.029(4) 0.009(3) -0.002(3) 0.001(3)
C18 0.032(4) 0.081(5) 0.036(4) 0.010(3) -0.002(3) -0.003(4)
C28 0.035(4) 0.081(5) 0.026(3) 0.003(3) -0.001(3) 0.009(4)
C6 0.040(4) 0.067(4) 0.040(4) 0.009(3) -0.005(3) -0.009(3)
C30 0.047(5) 0.070(5) 0.040(4) 0.009(3) -0.005(3) 0.023(4)
C15 0.029(4) 0.075(5) 0.031(4) 0.021(3) -0.003(3) -0.011(3)
C10 0.038(4) 0.072(5) 0.034(4) -0.003(3) 0.000(3) 0.002(3)
B4 0.028(4) 0.041(4) 0.026(3) -0.001(3) 0.010(3) -0.010(3)
C8 0.019(4) 0.142(9) 0.035(4) 0.013(5) 0.007(3) 0.009(5)
B9 0.033(4) 0.043(4) 0.047(5) -0.005(3) 0.013(4) -0.008(3)
C14 0.025(4) 0.128(8) 0.047(5) 0.017(5) 0.004(4) 0.027(4)
B1 0.031(4) 0.039(3) 0.037(4) 0.001(3) 0.007(3) 0.003(3)
C9 0.042(5) 0.114(7) 0.026(4) -0.009(4) -0.007(3) 0.014(5)
C7 0.033(4) 0.104(7) 0.051(5) 0.019(5) 0.007(4) -0.025(4)
B3 0.035(4) 0.045(4) 0.039(4) -0.002(3) 0.006(4) -0.001(3)
B2 0.034(4) 0.040(4) 0.043(4) 0.003(3) 0.013(4) 0.008(3)
B8 0.049(5) 0.048(4) 0.047(5) -0.010(4) 0.010(4) -0.013(4)
B5 0.045(5) 0.036(3) 0.039(4) 0.006(3) 0.020(4) 0.001(3)
C17 0.045(5) 0.179(11) 0.021(4) 0.017(5) 0.000(4) -0.006(6)
C13 0.055(6) 0.099(6) 0.053(5) 0.000(4) -0.010(4) -0.035(5)
B6 0.039(5) 0.041(4) 0.057(5) 0.009(4) 0.014(4) 0.008(3)
B10 0.064(6) 0.036(4) 0.056(5) -0.007(3) 0.019(5) -0.015(4)
B7 0.049(5) 0.041(4) 0.050(5) -0.007(3) 0.015(4) 0.002(3)
C16 0.050(6) 0.097(7) 0.103(8) 0.058(6) -0.020(5) -0.030(5)
I6 0.090(2) 0.0610(11) 0.190(5) 0.0331(17) 0.089(2) 0.0234(11)
I5 0.299(8) 0.0923(16) 0.0703(19) -0.0123(12) -0.090(3) -0.012(3)
I6B 0.161(3) 0.115(2) 0.1008(19) 0.0381(14) 0.0846(19) 0.087(2)
I5B 0.193(3) 0.0458(8) 0.0966(18) 0.0172(8) -0.0907(18) -0.0104(11)

loop_
_atom_type_symbol
_atom_type_description
_atom_type_scat_dispersion_real
_atom_type_scat_dispersion_imag
_atom_type_scat_source
C C 0.0181 0.0091 'International Tables Vol C Tables 4.2.6.8 and 6.1.1.4'
H H 0.0000 0.0000 'International Tables Vol C Tables 4.2.6.8 and 6.1.1.4'
Al Al 0.2130 0.2455 'International Tables Vol C Tables 4.2.6.8 and 6.1.1.4'
B B 0.0090 0.0039 'International Tables Vol C Tables 4.2.6.8 and 6.1.1.4'
I I -0.3257 6.8362 'International Tables Vol C Tables 4.2.6.8 and 6.1.1.4'
N N 0.0311 0.0180 'International Tables Vol C Tables 4.2.6.8 and 6.1.1.4'
Si Si 0.2541 0.3302 'International Tables Vol C Tables 4.2.6.8 and 6.1.1.4'

loop_
_geom_angle_atom_site_label_1
_geom_angle_atom_site_label_2
_geom_angle_atom_site_label_3
_geom_angle
_geom_angle_site_symmetry_1
_geom_angle_site_symmetry_3
_geom_angle_publ_flag
N4 Si2 Al1 125.89(17) . . ?
N4 Si2 C2 109.6(3) . . ?
N4 Si2 C4 36.7(2) . . ?
N3 Si2 Al1 127.09(18) . . ?
N3 Si2 N4 73.4(2) . . ?
N3 Si2 C2 108.7(2) . . ?
N3 Si2 C4 36.8(2) . . ?
C2 Si2 Al1 107.94(19) . . ?
C2 Si2 C4 116.3(2) . . ?
C4 Si2 Al1 135.71(16) . . ?
N1 Si1 Al1 127.23(19) . . ?
N1 Si1 N2 73.5(2) . . ?
N1 Si1 C1 108.0(3) . . ?
N1 Si1 C3 36.8(2) . . ?
N2 Si1 Al1 127.24(19) . . ?
N2 Si1 C1 108.2(3) . . ?
N2 Si1 C3 36.7(2) . . ?
C1 Si1 Al1 108.12(19) . . ?
C1 Si1 C3 114.2(2) . . ?
C3 Si1 Al1 137.70(17) . . ?
I1 Al1 I2 113.37(7) . . ?
Si2 Al1 I1 113.63(8) . . ?
Si2 Al1 I2 113.98(9) . . ?
Si2 Al1 Si1 89.07(8) . . ?
Si1 Al1 I1 112.26(9) . . ?
Si1 Al1 I2 112.28(8) . . ?
I4 Al2 I3 109.40(9) . . ?
I4 Al2 I6 104.51(19) . . ?
I4 Al2 I5B 102.55(15) . . ?
I3 Al2 I6 103.45(12) . . ?
I3 Al2 I5B 109.60(10) . . ?
I5 Al2 I4 118.6(3) . . ?
I5 Al2 I3 111.14(13) . . ?
I5 Al2 I6 108.42(18) . . ?
I6B Al2 I4 113.80(11) . . ?
I6B Al2 I3 113.1(2) . . ?
I6B Al2 I5B 107.85(15) . . ?
C4 N4 Si2 90.1(4) . . ?
C4 N4 C29 128.6(5) . . ?
C29 N4 Si2 140.3(4) . . ?
C4 N3 Si2 90.2(4) . . ?
C4 N3 C25 128.7(5) . . ?
C25 N3 Si2 137.7(4) . . ?
C3 N1 Si1 89.7(4) . . ?
C3 N1 C11 129.1(5) . . ?
C11 N1 Si1 139.3(4) . . ?
C3 N2 Si1 89.8(4) . . ?
C3 N2 C15 128.9(5) . . ?
C15 N2 Si1 139.4(4) . . ?
C24 C19 C4 118.5(5) . . ?
C20 C19 C4 121.8(5) . . ?
C20 C19 C24 119.7(6) . . ?
C1 C2 Si2 117.5(4) . . ?
B4 C2 Si2 116.0(4) . . ?
B4 C2 C1 59.8(4) . . ?
B4 C2 B9 62.9(4) . . ?
B4 C2 B1 111.2(5) . . ?
B4 C2 B5 113.8(5) . . ?
B9 C2 Si2 121.8(4) . . ?
B9 C2 C1 110.0(5) . . ?
B1 C2 Si2 118.1(4) . . ?
B1 C2 C1 59.2(4) . . ?
B1 C2 B9 114.2(5) . . ?
B1 C2 B5 62.3(4) . . ?
B5 C2 Si2 123.9(4) . . ?
B5 C2 C1 108.8(5) . . ?
B5 C2 B9 63.4(5) . . ?
C2 C1 Si1 117.4(4) . . ?
B4 C1 Si1 116.1(4) . . ?
B4 C1 C2 59.4(4) . . ?
B1 C1 Si1 117.9(4) . . ?
B1 C1 C2 59.8(4) . . ?
B1 C1 B4 111.3(5) . . ?
B1 C1 B3 114.5(5) . . ?
B1 C1 B2 64.4(4) . . ?
B3 C1 Si1 121.6(4) . . ?
B3 C1 C2 109.9(5) . . ?
B3 C1 B4 62.9(4) . . ?
B3 C1 B2 61.8(4) . . ?
B2 C1 Si1 123.4(4) . . ?
B2 C1 C2 110.7(5) . . ?
B2 C1 B4 113.1(5) . . ?
N4 C4 Si2 53.2(3) . . ?
N4 C4 N3 106.0(5) . . ?
N4 C4 C19 127.9(5) . . ?
N3 C4 Si2 53.0(3) . . ?
N3 C4 C19 126.1(5) . . ?
C19 C4 Si2 177.9(4) . . ?
N1 C3 Si1 53.5(3) . . ?
N1 C3 C5 126.1(6) . . ?
N2 C3 Si1 53.5(3) . . ?
N2 C3 N1 106.9(5) . . ?
N2 C3 C5 127.0(6) . . ?
C5 C3 Si1 179.6(5) . . ?
N3 C25 C27 109.9(5) . . ?
N3 C25 C26 110.7(5) . . ?
N3 C25 C28 105.7(5) . . ?
C27 C25 C26 111.9(6) . . ?
C27 C25 C28 109.8(6) . . ?
C28 C25 C26 108.7(6) . . ?
C23 C22 H22 120.2 . . ?
C23 C22 C21 119.6(6) . . ?
C21 C22 H22 120.2 . . ?
C19 C24 H24 120.3 . . ?
C23 C24 C19 119.3(6) . . ?
C23 C24 H24 120.3 . . ?
C19 C20 H20 120.5 . . ?
C21 C20 C19 119.1(6) . . ?
C21 C20 H20 120.5 . . ?
N4 C29 C32 106.8(5) . . ?
N4 C29 C31 109.8(5) . . ?
C32 C29 C31 109.5(6) . . ?
C30 C29 N4 109.5(5) . . ?
C30 C29 C32 109.8(5) . . ?
C30 C29 C31 111.3(6) . . ?
C22 C23 C24 121.2(6) . . ?
C22 C23 H23 119.4 . . ?
C24 C23 H23 119.4 . . ?
C25 C27 H27A 109.5 . . ?
C25 C27 H27B 109.5 . . ?
C25 C27 H27C 109.5 . . ?
H27A C27 H27B 109.5 . . ?
H27A C27 H27C 109.5 . . ?
H27B C27 H27C 109.5 . . ?
C6 C5 C3 121.1(6) . . ?
C10 C5 C3 117.6(6) . . ?
C10 C5 C6 121.3(7) . . ?
C29 C32 H32A 109.5 . . ?
C29 C32 H32B 109.5 . . ?
C29 C32 H32C 109.5 . . ?
H32A C32 H32B 109.5 . . ?
H32A C32 H32C 109.5 . . ?
H32B C32 H32C 109.5 . . ?
C22 C21 H21 119.4 . . ?
C20 C21 C22 121.1(6) . . ?
C20 C21 H21 119.4 . . ?
C25 C26 H26A 109.5 . . ?
C25 C26 H26B 109.5 . . ?
C25 C26 H26C 109.5 . . ?
H26A C26 H26B 109.5 . . ?
H26A C26 H26C 109.5 . . ?
H26B C26 H26C 109.5 . . ?
N1 C11 C12 107.1(5) . . ?
N1 C11 C14 110.5(6) . . ?
N1 C11 C13 109.1(6) . . ?
C12 C11 C14 108.8(6) . . ?
C12 C11 C13 110.3(6) . . ?
C14 C11 C13 111.0(7) . . ?
C29 C31 H31A 109.5 . . ?
C29 C31 H31B 109.5 . . ?
C29 C31 H31C 109.5 . . ?
H31A C31 H31B 109.5 . . ?
H31A C31 H31C 109.5 . . ?
H31B C31 H31C 109.5 . . ?
C11 C12 H12A 109.5 . . ?
C11 C12 H12B 109.5 . . ?
C11 C12 H12C 109.5 . . ?
H12A C12 H12B 109.5 . . ?
H12A C12 H12C 109.5 . . ?
H12B C12 H12C 109.5 . . ?
H18A C18 H18B 109.5 . . ?
H18A C18 H18C 109.5 . . ?
H18B C18 H18C 109.5 . . ?
C15 C18 H18A 109.5 . . ?
C15 C18 H18B 109.5 . . ?
C15 C18 H18C 109.5 . . ?
C25 C28 H28A 109.5 . . ?
C25 C28 H28B 109.5 . . ?
C25 C28 H28C 109.5 . . ?
H28A C28 H28B 109.5 . . ?
H28A C28 H28C 109.5 . . ?
H28B C28 H28C 109.5 . . ?
C5 C6 H6 120.1 . . ?
C7 C6 C5 119.9(8) . . ?
C7 C6 H6 120.1 . . ?
C29 C30 H30A 109.5 . . ?
C29 C30 H30B 109.5 . . ?
C29 C30 H30C 109.5 . . ?
H30A C30 H30B 109.5 . . ?
H30A C30 H30C 109.5 . . ?
H30B C30 H30C 109.5 . . ?
N2 C15 C18 107.5(5) . . ?
N2 C15 C17 111.7(6) . . ?
N2 C15 C16 108.9(6) . . ?
C18 C15 C16 108.9(7) . . ?
C17 C15 C18 109.0(7) . . ?
C17 C15 C16 110.7(7) . . ?
C5 C10 H10 120.4 . . ?
C5 C10 C9 119.3(8) . . ?
C9 C10 H10 120.4 . . ?
C2 B4 C1 60.8(4) . . ?
C2 B4 B9 59.0(4) . . ?
C2 B4 B3 107.5(5) . . ?
C2 B4 B8 106.2(5) . . ?
C2 B4 H4 122(4) . . ?
C1 B4 B9 107.6(5) . . ?
C1 B4 B3 58.5(4) . . ?
C1 B4 B8 105.7(6) . . ?
C1 B4 H4 114(4) . . ?
B9 B4 H4 130(4) . . ?
B3 B4 B9 108.5(5) . . ?
B3 B4 H4 116(4) . . ?
B8 B4 B9 60.0(4) . . ?
B8 B4 B3 59.9(5) . . ?
B8 B4 H4 128(4) . . ?
C9 C8 H8 118.8 . . ?
C7 C8 H8 118.8 . . ?
C7 C8 C9 122.4(7) . . ?
C2 B9 B4 58.1(4) . . ?
C2 B9 B8 105.2(5) . . ?
C2 B9 B5 58.1(4) . . ?
C2 B9 B10 104.9(6) . . ?
C2 B9 H9 112(4) . . ?
B4 B9 B5 105.7(5) . . ?
B4 B9 H9 121(4) . . ?
B8 B9 B4 59.6(4) . . ?
B8 B9 B5 107.7(6) . . ?
B8 B9 B10 60.7(5) . . ?
B8 B9 H9 134(5) . . ?
B5 B9 H9 115(5) . . ?
B10 B9 B4 107.2(6) . . ?
B10 B9 B5 59.6(5) . . ?
B10 B9 H9 129(4) . . ?
C11 C14 H14A 109.5 . . ?
C11 C14 H14B 109.5 . . ?
C11 C14 H14C 109.5 . . ?
H14A C14 H14B 109.5 . . ?
H14A C14 H14C 109.5 . . ?
H14B C14 H14C 109.5 . . ?
C2 B1 B2 106.6(5) . . ?
C2 B1 B5 58.9(4) . . ?
C2 B1 B6 105.1(6) . . ?
C2 B1 H1 115(3) . . ?
C1 B1 C2 61.0(4) . . ?
C1 B1 B2 58.1(4) . . ?
C1 B1 B5 107.5(5) . . ?
C1 B1 B6 104.8(6) . . ?
C1 B1 H1 119(3) . . ?
B2 B1 H1 128(3) . . ?
B5 B1 B2 107.1(5) . . ?
B5 B1 B6 59.3(4) . . ?
B5 B1 H1 121(3) . . ?
B6 B1 B2 59.0(4) . . ?
B6 B1 H1 131(3) . . ?
C10 C9 H9A 120.8 . . ?
C8 C9 C10 118.3(8) . . ?
C8 C9 H9A 120.8 . . ?
C6 C7 H7 120.6 . . ?
C8 C7 C6 118.9(8) . . ?
C8 C7 H7 120.6 . . ?
C1 B3 B4 58.6(4) . . ?
C1 B3 B2 59.1(4) . . ?
C1 B3 B8 105.7(6) . . ?
C1 B3 B7 105.9(6) . . ?
C1 B3 H3 121(4) . . ?
B4 B3 H3 123(4) . . ?
B2 B3 B4 107.5(6) . . ?
B2 B3 B8 108.6(6) . . ?
B2 B3 B7 60.5(5) . . ?
B2 B3 H3 118(4) . . ?
B8 B3 B4 59.7(4) . . ?
B8 B3 H3 126(4) . . ?
B7 B3 B4 107.3(6) . . ?
B7 B3 B8 60.0(5) . . ?
B7 B3 H3 123(4) . . ?
C1 B2 B1 57.5(4) . . ?
C1 B2 B3 59.1(4) . . ?
C1 B2 B6 104.9(5) . . ?
C1 B2 B7 105.5(6) . . ?
C1 B2 H2 118(5) . . ?
B1 B2 H2 114(5) . . ?
B3 B2 B1 106.8(5) . . ?
B3 B2 B6 108.8(6) . . ?
B3 B2 B7 60.1(5) . . ?
B3 B2 H2 126(5) . . ?
B6 B2 B1 59.7(4) . . ?
B6 B2 H2 121(5) . . ?
B7 B2 B1 107.8(6) . . ?
B7 B2 B6 61.1(5) . . ?
B7 B2 H2 131(5) . . ?
B4 B8 B9 60.5(4) . . ?
B4 B8 B3 60.4(4) . . ?
B4 B8 B10 107.2(6) . . ?
B4 B8 B7 107.6(6) . . ?
B4 B8 H8A 118(6) . . ?
B9 B8 B10 59.8(5) . . ?
B9 B8 H8A 109(6) . . ?
B3 B8 B9 109.3(6) . . ?
B3 B8 B10 107.3(7) . . ?
B3 B8 H8A 131(6) . . ?
B10 B8 H8A 118(6) . . ?
B7 B8 B9 108.2(7) . . ?
B7 B8 B3 59.7(5) . . ?
B7 B8 B10 59.5(5) . . ?
B7 B8 H8A 131(6) . . ?
C2 B5 B9 58.6(4) . . ?
C2 B5 B1 58.8(4) . . ?
C2 B5 B6 106.4(5) . . ?
C2 B5 B10 105.4(5) . . ?
C2 B5 H5 114(3) . . ?
B9 B5 H5 117(3) . . ?
B1 B5 B9 107.5(5) . . ?
B1 B5 B10 108.6(6) . . ?
B1 B5 H5 119(3) . . ?
B6 B5 B9 108.2(6) . . ?
B6 B5 B1 60.9(5) . . ?
B6 B5 B10 60.4(5) . . ?
B6 B5 H5 130(3) . . ?
B10 B5 B9 59.7(5) . . ?
B10 B5 H5 129(3) . . ?
C15 C17 H17A 109.5 . . ?
C15 C17 H17B 109.5 . . ?
C15 C17 H17C 109.5 . . ?
H17A C17 H17B 109.5 . . ?
H17A C17 H17C 109.5 . . ?
H17B C17 H17C 109.5 . . ?
C11 C13 H13A 109.5 . . ?
C11 C13 H13B 109.5 . . ?
C11 C13 H13C 109.5 . . ?
H13A C13 H13B 109.5 . . ?
H13A C13 H13C 109.5 . . ?
H13B C13 H13C 109.5 . . ?
B1 B6 B7 107.7(6) . . ?
B1 B6 H6A 125(7) . . ?
B2 B6 B1 61.3(4) . . ?
B2 B6 B10 107.6(6) . . ?
B2 B6 B7 59.3(5) . . ?
B2 B6 H6A 121(8) . . ?
B5 B6 B1 59.8(4) . . ?
B5 B6 B2 109.3(5) . . ?
B5 B6 B10 60.5(5) . . ?
B5 B6 B7 107.8(6) . . ?
B5 B6 H6A 123(8) . . ?
B10 B6 B1 107.8(6) . . ?
B10 B6 B7 59.2(5) . . ?
B10 B6 H6A 120(7) . . ?
B7 B6 H6A 119(7) . . ?
B9 B10 B8 59.4(5) . . ?
B9 B10 H10A 123(3) . . ?
B8 B10 H10A 126(3) . . ?
B5 B10 B9 60.6(5) . . ?
B5 B10 B8 107.4(5) . . ?
B5 B10 H10A 119(3) . . ?
B6 B10 B9 108.0(5) . . ?
B6 B10 B8 107.6(6) . . ?
B6 B10 B5 59.1(5) . . ?
B6 B10 H10A 119(3) . . ?
B7 B10 B9 107.9(6) . . ?
B7 B10 B8 59.4(5) . . ?
B7 B10 B5 108.2(6) . . ?
B7 B10 B6 61.0(5) . . ?
B7 B10 H10A 122(3) . . ?
B3 B7 B2 59.5(4) . . ?
B3 B7 B8 60.2(5) . . ?
B3 B7 B6 107.1(6) . . ?
B3 B7 B10 109.1(6) . . ?
B3 B7 H7A 120(4) . . ?
B2 B7 B6 59.6(5) . . ?
B2 B7 B10 108.2(6) . . ?
B2 B7 H7A 119(4) . . ?
B8 B7 B2 108.0(5) . . ?
B8 B7 B6 108.0(6) . . ?
B8 B7 B10 61.1(5) . . ?
B8 B7 H7A 123(4) . . ?
B6 B7 H7A 122(4) . . ?
B10 B7 B6 59.8(5) . . ?
B10 B7 H7A 124(4) . . ?
C15 C16 H16A 109.5 . . ?
C15 C16 H16B 109.5 . . ?
C15 C16 H16C 109.5 . . ?
H16A C16 H16B 109.5 . . ?
H16A C16 H16C 109.5 . . ?
H16B C16 H16C 109.5 . . ?

loop_
_geom_bond_atom_site_label_1
_geom_bond_atom_site_label_2
_geom_bond_distance
_geom_bond_site_symmetry_2
_geom_bond_publ_flag
I1 Al1 2.497(2) . ?
I4 Al2 2.526(2) . ?
I2 Al1 2.510(2) . ?
I3 Al2 2.527(2) . ?
Si2 Al1 2.490(2) . ?
Si2 N4 1.801(5) . ?
Si2 N3 1.795(5) . ?
Si2 C2 1.923(6) . ?
Si2 C4 2.249(6) . ?
Si1 Al1 2.496(3) . ?
Si1 N1 1.808(5) . ?
Si1 N2 1.808(5) . ?
Si1 C1 1.914(6) . ?
Si1 C3 2.250(7) . ?
Al2 I6 2.663(4) . ?
Al2 I5 2.369(5) . ?
Al2 I6B 2.421(4) . ?
Al2 I5B 2.654(4) . ?
N4 C4 1.345(7) . ?
N4 C29 1.515(7) . ?
N3 C4 1.348(8) . ?
N3 C25 1.505(7) . ?
N1 C3 1.348(8) . ?
N1 C11 1.496(8) . ?
N2 C3 1.345(8) . ?
N2 C15 1.493(8) . ?
C19 C4 1.489(8) . ?
C19 C24 1.398(8) . ?
C19 C20 1.396(8) . ?
C2 C1 1.729(8) . ?
C2 B4 1.705(9) . ?
C2 B9 1.721(10) . ?
C2 B1 1.710(10) . ?
C2 B5 1.711(9) . ?
C1 B4 1.713(9) . ?
C1 B1 1.700(9) . ?
C1 B3 1.710(10) . ?
C1 B2 1.710(9) . ?
C3 C5 1.487(9) . ?
C25 C27 1.515(9) . ?
C25 C26 1.537(9) . ?
C25 C28 1.526(9) . ?
C22 H22 0.9500 . ?
C22 C23 1.358(10) . ?
C22 C21 1.386(10) . ?
C24 H24 0.9500 . ?
C24 C23 1.381(10) . ?
C20 H20 0.9500 . ?
C20 C21 1.374(9) . ?
C29 C32 1.516(9) . ?
C29 C31 1.526(9) . ?
C29 C30 1.503(10) . ?
C23 H23 0.9500 . ?
C27 H27A 0.9800 . ?
C27 H27B 0.9800 . ?
C27 H27C 0.9800 . ?
C5 C6 1.391(10) . ?
C5 C10 1.370(10) . ?
C32 H32A 0.9800 . ?
C32 H32B 0.9800 . ?
C32 H32C 0.9800 . ?
C21 H21 0.9500 . ?
C26 H26A 0.9800 . ?
C26 H26B 0.9800 . ?
C26 H26C 0.9800 . ?
C11 C12 1.521(9) . ?
C11 C14 1.528(10) . ?
C11 C13 1.530(11) . ?
C31 H31A 0.9800 . ?
C31 H31B 0.9800 . ?
C31 H31C 0.9800 . ?
C12 H12A 0.9800 . ?
C12 H12B 0.9800 . ?
C12 H12C 0.9800 . ?
C18 H18A 0.9800 . ?
C18 H18B 0.9800 . ?
C18 H18C 0.9800 . ?
C18 C15 1.517(9) . ?
C28 H28A 0.9800 . ?
C28 H28B 0.9800 . ?
C28 H28C 0.9800 . ?
C6 H6 0.9500 . ?
C6 C7 1.376(11) . ?
C30 H30A 0.9800 . ?
C30 H30B 0.9800 . ?
C30 H30C 0.9800 . ?
C15 C17 1.511(12) . ?
C15 C16 1.521(11) . ?
C10 H10 0.9500 . ?
C10 C9 1.400(11) . ?
B4 B9 1.788(10) . ?
B4 B3 1.785(11) . ?
B4 B8 1.772(10) . ?
B4 H4 1.01(6) . ?
C8 H8 0.9500 . ?
C8 C9 1.389(13) . ?
C8 C7 1.367(13) . ?
B9 B8 1.779(12) . ?
B9 B5 1.802(12) . ?
B9 B10 1.786(12) . ?
B9 H9 1.06(8) . ?
C14 H14A 0.9800 . ?
C14 H14B 0.9800 . ?
C14 H14C 0.9800 . ?
B1 B2 1.818(11) . ?
B1 B5 1.769(11) . ?
B1 B6 1.790(11) . ?
B1 H1 1.04(5) . ?
C9 H9A 0.9500 . ?
C7 H7 0.9500 . ?
B3 B2 1.755(12) . ?
B3 B8 1.775(12) . ?
B3 B7 1.766(11) . ?
B3 H3 1.00(7) . ?
B2 B6 1.778(11) . ?
B2 B7 1.773(12) . ?
B2 H2 1.02(9) . ?
B8 B10 1.802(13) . ?
B8 B7 1.772(14) . ?
B8 H8A 0.90(9) . ?
B5 B6 1.760(11) . ?
B5 B10 1.784(11) . ?
B5 H5 1.12(6) . ?
C17 H17A 0.9800 . ?
C17 H17B 0.9800 . ?
C17 H17C 0.9800 . ?
C13 H13A 0.9800 . ?
C13 H13B 0.9800 . ?
C13 H13C 0.9800 . ?
B6 B10 1.782(14) . ?
B6 B7 1.805(13) . ?
B6 H6A 0.86(10) . ?
B10 B7 1.773(13) . ?
B10 H10A 1.12(6) . ?
B7 H7A 1.03(7) . ?
C16 H16A 0.9800 . ?
C16 H16B 0.9800 . ?
C16 H16C 0.9800 . ?

loop_
_geom_torsion_atom_site_label_1
_geom_torsion_atom_site_label_2
_geom_torsion_atom_site_label_3
_geom_torsion_atom_site_label_4
_geom_torsion
_geom_torsion_site_symmetry_1
_geom_torsion_site_symmetry_2
_geom_torsion_site_symmetry_3
_geom_torsion_site_symmetry_4
_geom_torsion_publ_flag
Si2 N4 C4 N3 -4.8(4) . . . . ?
Si2 N4 C4 C19 177.8(5) . . . . ?
Si2 N4 C29 C32 20.6(8) . . . . ?
Si2 N4 C29 C31 139.3(6) . . . . ?
Si2 N4 C29 C30 -98.2(7) . . . . ?
Si2 N3 C4 N4 4.9(4) . . . . ?
Si2 N3 C4 C19 -177.7(5) . . . . ?
Si2 N3 C25 C27 91.3(7) . . . . ?
Si2 N3 C25 C26 -144.6(5) . . . . ?
Si2 N3 C25 C28 -27.1(8) . . . . ?
Si2 C2 C1 Si1 0.0(6) . . . . ?
Si2 C2 C1 B4 -105.7(5) . . . . ?
Si2 C2 C1 B1 107.9(5) . . . . ?
Si2 C2 C1 B3 -144.6(4) . . . . ?
Si2 C2 C1 B2 149.1(5) . . . . ?
Si2 C2 B4 C1 108.1(4) . . . . ?
Si2 C2 B4 B9 -114.1(5) . . . . ?
Si2 C2 B4 B3 144.5(4) . . . . ?
Si2 C2 B4 B8 -152.6(5) . . . . ?
Si2 C2 B9 B4 105.3(5) . . . . ?
Si2 C2 B9 B8 143.4(5) . . . . ?
Si2 C2 B9 B5 -115.0(5) . . . . ?
Si2 C2 B9 B10 -153.5(4) . . . . ?
Si2 C2 B1 C1 -106.9(4) . . . . ?
Si2 C2 B1 B2 -144.1(4) . . . . ?
Si2 C2 B1 B5 115.7(5) . . . . ?
Si2 C2 B1 B6 154.3(4) . . . . ?
Si2 C2 B5 B9 111.9(6) . . . . ?
Si2 C2 B5 B1 -106.7(5) . . . . ?
Si2 C2 B5 B6 -146.4(5) . . . . ?
Si2 C2 B5 B10 150.6(5) . . . . ?
Si1 N1 C3 N2 -3.0(5) . . . . ?
Si1 N1 C3 C5 -179.9(6) . . . . ?
Si1 N1 C11 C12 27.8(10) . . . . ?
Si1 N1 C11 C14 146.2(6) . . . . ?
Si1 N1 C11 C13 -91.6(8) . . . . ?
Si1 N2 C3 N1 3.0(5) . . . . ?
Si1 N2 C3 C5 179.9(6) . . . . ?
Si1 N2 C15 C18 -26.9(10) . . . . ?
Si1 N2 C15 C17 -146.4(7) . . . . ?
Si1 N2 C15 C16 90.9(8) . . . . ?
Si1 C1 B4 C2 -107.8(4) . . . . ?
Si1 C1 B4 B9 -144.9(4) . . . . ?
Si1 C1 B4 B3 113.9(5) . . . . ?
Si1 C1 B4 B8 152.2(4) . . . . ?
Si1 C1 B1 C2 107.1(5) . . . . ?
Si1 C1 B1 B2 -115.9(5) . . . . ?
Si1 C1 B1 B5 144.5(4) . . . . ?
Si1 C1 B1 B6 -153.6(5) . . . . ?
Si1 C1 B3 B4 -105.4(5) . . . . ?
Si1 C1 B3 B2 113.8(5) . . . . ?
Si1 C1 B3 B8 -143.6(5) . . . . ?
Si1 C1 B3 B7 153.7(5) . . . . ?
Si1 C1 B2 B1 107.8(5) . . . . ?
Si1 C1 B2 B3 -111.0(6) . . . . ?
Si1 C1 B2 B6 145.8(5) . . . . ?
Si1 C1 B2 B7 -150.7(5) . . . . ?
Al1 Si2 N4 C4 -120.5(3) . . . . ?
Al1 Si2 N4 C29 47.2(7) . . . . ?
Al1 Si2 N3 C4 119.2(3) . . . . ?
Al1 Si2 N3 C25 -39.9(7) . . . . ?
Al1 Si1 N1 C3 -122.3(3) . . . . ?
Al1 Si1 N1 C11 42.0(8) . . . . ?
Al1 Si1 N2 C3 122.3(3) . . . . ?
Al1 Si1 N2 C15 -41.6(8) . . . . ?
N4 Si2 N3 C4 -3.6(3) . . . . ?
N4 Si2 N3 C25 -162.7(6) . . . . ?
N3 Si2 N4 C4 3.6(3) . . . . ?
N3 Si2 N4 C29 171.4(7) . . . . ?
N1 Si1 N2 C3 -2.2(4) . . . . ?
N1 Si1 N2 C15 -166.2(7) . . . . ?
N1 C3 C5 C6 -91.8(8) . . . . ?
N1 C3 C5 C10 89.5(8) . . . . ?
N2 Si1 N1 C3 2.2(4) . . . . ?
N2 Si1 N1 C11 166.6(7) . . . . ?
N2 C3 C5 C6 91.8(9) . . . . ?
N2 C3 C5 C10 -86.9(9) . . . . ?
C19 C24 C23 C22 0.6(11) . . . . ?
C19 C20 C21 C22 -0.7(10) . . . . ?
C2 Si2 N4 C4 108.0(4) . . . . ?
C2 Si2 N4 C29 -84.3(6) . . . . ?
C2 Si2 N3 C4 -109.3(4) . . . . ?
C2 Si2 N3 C25 91.7(6) . . . . ?
C2 C1 B4 B9 -37.1(4) . . . . ?
C2 C1 B4 B3 -138.4(5) . . . . ?
C2 C1 B4 B8 -100.0(5) . . . . ?
C2 C1 B1 B2 137.0(5) . . . . ?
C2 C1 B1 B5 37.4(4) . . . . ?
C2 C1 B1 B6 99.3(6) . . . . ?
C2 C1 B3 B4 37.4(4) . . . . ?
C2 C1 B3 B2 -103.4(5) . . . . ?
C2 C1 B3 B8 -0.8(7) . . . . ?
C2 C1 B3 B7 -63.5(6) . . . . ?
C2 C1 B2 B1 -39.1(5) . . . . ?
C2 C1 B2 B3 102.1(5) . . . . ?
C2 C1 B2 B6 -1.1(7) . . . . ?
C2 C1 B2 B7 62.4(6) . . . . ?
C2 B4 B9 B8 -136.3(6) . . . . ?
C2 B4 B9 B5 -34.7(5) . . . . ?
C2 B4 B9 B10 -97.2(6) . . . . ?
C2 B4 B3 C1 -37.4(4) . . . . ?
C2 B4 B3 B2 -2.8(7) . . . . ?
C2 B4 B3 B8 98.9(6) . . . . ?
C2 B4 B3 B7 60.9(7) . . . . ?
C2 B4 B8 B9 38.1(5) . . . . ?
C2 B4 B8 B3 -101.2(6) . . . . ?
C2 B4 B8 B10 -0.7(8) . . . . ?
C2 B4 B8 B7 -63.3(7) . . . . ?
C2 B9 B8 B4 -37.4(5) . . . . ?
C2 B9 B8 B3 -0.5(8) . . . . ?
C2 B9 B8 B10 98.9(6) . . . . ?
C2 B9 B8 B7 63.0(7) . . . . ?
C2 B9 B5 B1 -34.0(5) . . . . ?
C2 B9 B5 B6 -98.4(6) . . . . ?
C2 B9 B5 B10 -135.8(6) . . . . ?
C2 B9 B10 B8 -99.3(6) . . . . ?
C2 B9 B10 B5 37.8(5) . . . . ?
C2 B9 B10 B6 1.0(7) . . . . ?
C2 B9 B10 B7 -63.5(7) . . . . ?
C2 B1 B2 C1 38.5(4) . . . . ?
C2 B1 B2 B3 4.3(7) . . . . ?
C2 B1 B2 B6 -98.0(6) . . . . ?
C2 B1 B2 B7 -58.9(6) . . . . ?
C2 B1 B5 B9 33.9(5) . . . . ?
C2 B1 B5 B6 135.5(6) . . . . ?
C2 B1 B5 B10 97.1(6) . . . . ?
C2 B1 B6 B2 100.5(6) . . . . ?
C2 B1 B6 B5 -38.5(5) . . . . ?
C2 B1 B6 B10 -0.2(7) . . . . ?
C2 B1 B6 B7 62.3(7) . . . . ?
C2 B5 B6 B1 38.7(5) . . . . ?
C2 B5 B6 B2 1.1(8) . . . . ?
C2 B5 B6 B10 -98.7(6) . . . . ?
C2 B5 B6 B7 -61.8(7) . . . . ?
C2 B5 B10 B9 -38.1(5) . . . . ?
C2 B5 B10 B8 -0.1(8) . . . . ?
C2 B5 B10 B6 100.4(6) . . . . ?
C2 B5 B10 B7 62.6(8) . . . . ?
C1 Si1 N1 C3 106.5(4) . . . . ?
C1 Si1 N1 C11 -89.1(7) . . . . ?
C1 Si1 N2 C3 -106.2(4) . . . . ?
C1 Si1 N2 C15 89.8(7) . . . . ?
C1 C2 B4 B9 137.8(5) . . . . ?
C1 C2 B4 B3 36.4(4) . . . . ?
C1 C2 B4 B8 99.3(6) . . . . ?
C1 C2 B9 B4 -38.2(5) . . . . ?
C1 C2 B9 B8 0.0(7) . . . . ?
C1 C2 B9 B5 101.6(5) . . . . ?
C1 C2 B9 B10 63.1(6) . . . . ?
C1 C2 B1 B2 -37.2(4) . . . . ?
C1 C2 B1 B5 -137.4(5) . . . . ?
C1 C2 B1 B6 -98.8(6) . . . . ?
C1 C2 B5 B9 -103.5(5) . . . . ?
C1 C2 B5 B1 37.9(5) . . . . ?
C1 C2 B5 B6 -1.8(7) . . . . ?
C1 C2 B5 B10 -64.8(7) . . . . ?
C1 B4 B9 C2 38.0(4) . . . . ?
C1 B4 B9 B8 -98.3(6) . . . . ?
C1 B4 B9 B5 3.2(7) . . . . ?
C1 B4 B9 B10 -59.2(7) . . . . ?
C1 B4 B3 B2 34.6(5) . . . . ?
C1 B4 B3 B8 136.3(6) . . . . ?
C1 B4 B3 B7 98.3(6) . . . . ?
C1 B4 B8 B9 101.6(6) . . . . ?
C1 B4 B8 B3 -37.7(5) . . . . ?
C1 B4 B8 B10 62.8(7) . . . . ?
C1 B4 B8 B7 0.2(7) . . . . ?
C1 B1 B2 B3 -34.2(5) . . . . ?
C1 B1 B2 B6 -136.5(6) . . . . ?
C1 B1 B2 B7 -97.4(6) . . . . ?
C1 B1 B5 C2 -38.3(5) . . . . ?
C1 B1 B5 B9 -4.4(7) . . . . ?
C1 B1 B5 B6 97.1(6) . . . . ?
C1 B1 B5 B10 58.8(7) . . . . ?
C1 B1 B6 B2 37.2(5) . . . . ?
C1 B1 B6 B5 -101.8(6) . . . . ?
C1 B1 B6 B10 -63.6(7) . . . . ?
C1 B1 B6 B7 -1.0(7) . . . . ?
C1 B3 B2 B1 33.5(5) . . . . ?
C1 B3 B2 B6 96.5(6) . . . . ?
C1 B3 B2 B7 134.8(6) . . . . ?
C1 B3 B8 B4 37.8(5) . . . . ?
C1 B3 B8 B9 0.8(8) . . . . ?
C1 B3 B8 B10 -62.6(7) . . . . ?
C1 B3 B8 B7 -99.5(6) . . . . ?
C1 B3 B7 B2 -39.3(5) . . . . ?
C1 B3 B7 B8 99.3(6) . . . . ?
C1 B3 B7 B6 -2.1(8) . . . . ?
C1 B3 B7 B10 61.1(8) . . . . ?
C1 B2 B6 B1 -36.9(5) . . . . ?
C1 B2 B6 B5 0.0(8) . . . . ?
C1 B2 B6 B10 64.1(7) . . . . ?
C1 B2 B6 B7 99.8(6) . . . . ?
C1 B2 B7 B3 39.2(5) . . . . ?
C1 B2 B7 B8 2.0(7) . . . . ?
C1 B2 B7 B6 -98.7(6) . . . . ?
C1 B2 B7 B10 -62.6(7) . . . . ?
C4 Si2 N4 C29 167.7(8) . . . . ?
C4 Si2 N3 C25 -159.0(8) . . . . ?
C4 N4 C29 C32 -175.2(5) . . . . ?
C4 N4 C29 C31 -56.5(8) . . . . ?
C4 N4 C29 C30 66.0(8) . . . . ?
C4 N3 C25 C27 -61.4(8) . . . . ?
C4 N3 C25 C26 62.7(8) . . . . ?
C4 N3 C25 C28 -179.8(6) . . . . ?
C4 C19 C24 C23 179.2(6) . . . . ?
C4 C19 C20 C21 -179.1(6) . . . . ?
C3 Si1 N1 C11 164.4(9) . . . . ?
C3 Si1 N2 C15 -163.9(9) . . . . ?
C3 N1 C11 C12 -172.5(6) . . . . ?
C3 N1 C11 C14 -54.2(9) . . . . ?
C3 N1 C11 C13 68.1(9) . . . . ?
C3 N2 C15 C18 173.9(6) . . . . ?
C3 N2 C15 C17 54.4(10) . . . . ?
C3 N2 C15 C16 -68.3(9) . . . . ?
C3 C5 C6 C7 -179.0(7) . . . . ?
C3 C5 C10 C9 -179.7(6) . . . . ?
C25 N3 C4 Si2 162.0(7) . . . . ?
C25 N3 C4 N4 166.9(5) . . . . ?
C25 N3 C4 C19 -15.7(9) . . . . ?
C24 C19 C4 N4 92.4(8) . . . . ?
C24 C19 C4 N3 -84.5(8) . . . . ?
C24 C19 C20 C21 1.4(9) . . . . ?
C20 C19 C4 N4 -87.2(8) . . . . ?
C20 C19 C4 N3 96.0(7) . . . . ?
C20 C19 C24 C23 -1.3(10) . . . . ?
C29 N4 C4 Si2 -170.0(6) . . . . ?
C29 N4 C4 N3 -174.8(5) . . . . ?
C29 N4 C4 C19 7.8(9) . . . . ?
C23 C22 C21 C20 0.0(11) . . . . ?
C5 C6 C7 C8 -0.6(12) . . . . ?
C5 C10 C9 C8 -1.8(11) . . . . ?
C21 C22 C23 C24 0.1(11) . . . . ?
C11 N1 C3 Si1 -166.9(7) . . . . ?
C11 N1 C3 N2 -169.9(6) . . . . ?
C11 N1 C3 C5 13.2(10) . . . . ?
C6 C5 C10 C9 1.6(11) . . . . ?
C15 N2 C3 Si1 166.6(8) . . . . ?
C15 N2 C3 N1 169.6(6) . . . . ?
C15 N2 C3 C5 -13.5(11) . . . . ?
C10 C5 C6 C7 -0.3(11) . . . . ?
B4 C2 C1 Si1 105.6(5) . . . . ?
B4 C2 C1 B1 -146.4(5) . . . . ?
B4 C2 C1 B3 -39.0(5) . . . . ?
B4 C2 C1 B2 -105.3(6) . . . . ?
B4 C2 B9 B8 38.1(5) . . . . ?
B4 C2 B9 B5 139.7(5) . . . . ?
B4 C2 B9 B10 101.2(6) . . . . ?
B4 C2 B1 C1 30.9(5) . . . . ?
B4 C2 B1 B2 -6.3(6) . . . . ?
B4 C2 B1 B5 -106.5(5) . . . . ?
B4 C2 B1 B6 -67.9(6) . . . . ?
B4 C2 B5 B9 -39.0(5) . . . . ?
B4 C2 B5 B1 102.4(6) . . . . ?
B4 C2 B5 B6 62.7(7) . . . . ?
B4 C2 B5 B10 -0.3(7) . . . . ?
B4 C1 B1 C2 -30.7(5) . . . . ?
B4 C1 B1 B2 106.3(6) . . . . ?
B4 C1 B1 B5 6.7(7) . . . . ?
B4 C1 B1 B6 68.6(6) . . . . ?
B4 C1 B3 B2 -140.8(5) . . . . ?
B4 C1 B3 B8 -38.2(5) . . . . ?
B4 C1 B3 B7 -100.9(6) . . . . ?
B4 C1 B2 B1 -103.5(5) . . . . ?
B4 C1 B2 B3 37.7(5) . . . . ?
B4 C1 B2 B6 -65.6(7) . . . . ?
B4 C1 B2 B7 -2.0(7) . . . . ?
B4 B9 B8 B3 37.0(6) . . . . ?
B4 B9 B8 B10 136.3(6) . . . . ?
B4 B9 B8 B7 100.4(6) . . . . ?
B4 B9 B5 C2 34.8(4) . . . . ?
B4 B9 B5 B1 0.7(7) . . . . ?
B4 B9 B5 B6 -63.7(6) . . . . ?
B4 B9 B5 B10 -101.0(6) . . . . ?
B4 B9 B10 B8 -38.6(6) . . . . ?
B4 B9 B10 B5 98.4(6) . . . . ?
B4 B9 B10 B6 61.7(7) . . . . ?
B4 B9 B10 B7 -2.8(8) . . . . ?
B4 B3 B2 C1 -34.4(5) . . . . ?
B4 B3 B2 B1 -0.9(7) . . . . ?
B4 B3 B2 B6 62.0(6) . . . . ?
B4 B3 B2 B7 100.3(6) . . . . ?
B4 B3 B8 B9 -37.0(6) . . . . ?
B4 B3 B8 B10 -100.3(6) . . . . ?
B4 B3 B8 B7 -137.3(6) . . . . ?
B4 B3 B7 B2 -100.7(6) . . . . ?
B4 B3 B7 B8 37.8(6) . . . . ?
B4 B3 B7 B6 -63.5(7) . . . . ?
B4 B3 B7 B10 -0.3(8) . . . . ?
B4 B8 B10 B9 39.0(6) . . . . ?
B4 B8 B10 B5 0.5(8) . . . . ?
B4 B8 B10 B6 -61.8(8) . . . . ?
B4 B8 B10 B7 -100.7(6) . . . . ?
B4 B8 B7 B3 -38.2(5) . . . . ?
B4 B8 B7 B2 -1.4(8) . . . . ?
B4 B8 B7 B6 61.6(7) . . . . ?
B4 B8 B7 B10 100.0(6) . . . . ?
B9 C2 C1 Si1 145.1(4) . . . . ?
B9 C2 C1 B4 39.5(5) . . . . ?
B9 C2 C1 B1 -106.9(5) . . . . ?
B9 C2 C1 B3 0.6(7) . . . . ?
B9 C2 C1 B2 -65.8(6) . . . . ?
B9 C2 B4 C1 -137.8(5) . . . . ?
B9 C2 B4 B3 -101.4(6) . . . . ?
B9 C2 B4 B8 -38.5(5) . . . . ?
B9 C2 B1 C1 99.7(5) . . . . ?
B9 C2 B1 B2 62.5(6) . . . . ?
B9 C2 B1 B5 -37.7(5) . . . . ?
B9 C2 B1 B6 0.9(7) . . . . ?
B9 C2 B5 B1 141.4(5) . . . . ?
B9 C2 B5 B6 101.7(6) . . . . ?
B9 C2 B5 B10 38.7(6) . . . . ?
B9 B4 B3 C1 -99.8(6) . . . . ?
B9 B4 B3 B2 -65.1(7) . . . . ?
B9 B4 B3 B8 36.6(6) . . . . ?
B9 B4 B3 B7 -1.4(7) . . . . ?
B9 B4 B8 B3 -139.3(6) . . . . ?
B9 B4 B8 B10 -38.7(6) . . . . ?
B9 B4 B8 B7 -101.3(7) . . . . ?
B9 B8 B10 B5 -38.5(6) . . . . ?
B9 B8 B10 B6 -100.8(6) . . . . ?
B9 B8 B10 B7 -139.7(6) . . . . ?
B9 B8 B7 B3 -102.1(6) . . . . ?
B9 B8 B7 B2 -65.3(7) . . . . ?
B9 B8 B7 B6 -2.3(7) . . . . ?
B9 B8 B7 B10 36.1(5) . . . . ?
B9 B5 B6 B1 100.3(6) . . . . ?
B9 B5 B6 B2 62.7(8) . . . . ?
B9 B5 B6 B10 -37.1(5) . . . . ?
B9 B5 B6 B7 -0.2(7) . . . . ?
B9 B5 B10 B8 38.0(6) . . . . ?
B9 B5 B10 B6 138.5(6) . . . . ?
B9 B5 B10 B7 100.7(6) . . . . ?
B9 B10 B7 B3 2.0(9) . . . . ?
B9 B10 B7 B2 65.1(8) . . . . ?
B9 B10 B7 B8 -35.8(6) . . . . ?
B9 B10 B7 B6 101.1(6) . . . . ?
B1 C2 C1 Si1 -108.0(5) . . . . ?
B1 C2 C1 B4 146.4(5) . . . . ?
B1 C2 C1 B3 107.5(6) . . . . ?
B1 C2 C1 B2 41.1(5) . . . . ?
B1 C2 B4 C1 -30.7(5) . . . . ?
B1 C2 B4 B9 107.2(5) . . . . ?
B1 C2 B4 B3 5.8(6) . . . . ?
B1 C2 B4 B8 68.6(6) . . . . ?
B1 C2 B9 B4 -102.5(6) . . . . ?
B1 C2 B9 B8 -64.4(7) . . . . ?
B1 C2 B9 B5 37.3(5) . . . . ?
B1 C2 B9 B10 -1.2(7) . . . . ?
B1 C2 B5 B9 -141.4(5) . . . . ?
B1 C2 B5 B6 -39.7(6) . . . . ?
B1 C2 B5 B10 -102.7(6) . . . . ?
B1 C1 B4 C2 30.9(5) . . . . ?
B1 C1 B4 B9 -6.3(7) . . . . ?
B1 C1 B4 B3 -107.5(6) . . . . ?
B1 C1 B4 B8 -69.1(6) . . . . ?
B1 C1 B3 B4 102.4(5) . . . . ?
B1 C1 B3 B2 -38.4(5) . . . . ?
B1 C1 B3 B8 64.2(7) . . . . ?
B1 C1 B3 B7 1.5(7) . . . . ?
B1 C1 B2 B3 141.2(6) . . . . ?
B1 C1 B2 B6 38.0(6) . . . . ?
B1 C1 B2 B7 101.5(6) . . . . ?
B1 B2 B6 B5 36.9(6) . . . . ?
B1 B2 B6 B10 101.0(6) . . . . ?
B1 B2 B6 B7 136.7(6) . . . . ?
B1 B2 B7 B3 99.5(6) . . . . ?
B1 B2 B7 B8 62.3(7) . . . . ?
B1 B2 B7 B6 -38.4(5) . . . . ?
B1 B2 B7 B10 -2.4(8) . . . . ?
B1 B5 B6 B2 -37.6(6) . . . . ?
B1 B5 B6 B10 -137.4(6) . . . . ?
B1 B5 B6 B7 -100.5(6) . . . . ?
B1 B5 B10 B9 -99.8(6) . . . . ?
B1 B5 B10 B8 -61.9(8) . . . . ?
B1 B5 B10 B6 38.6(5) . . . . ?
B1 B5 B10 B7 0.9(8) . . . . ?
B1 B6 B10 B9 -0.5(8) . . . . ?
B1 B6 B10 B8 62.3(7) . . . . ?
B1 B6 B10 B5 -37.9(5) . . . . ?
B1 B6 B10 B7 100.4(6) . . . . ?
B1 B6 B7 B3 2.0(8) . . . . ?
B1 B6 B7 B2 39.1(5) . . . . ?
B1 B6 B7 B8 -61.5(7) . . . . ?
B1 B6 B7 B10 -100.6(6) . . . . ?
C9 C8 C7 C6 0.4(13) . . . . ?
C7 C8 C9 C10 0.8(12) . . . . ?
B3 C1 B4 C2 138.4(5) . . . . ?
B3 C1 B4 B9 101.2(6) . . . . ?
B3 C1 B4 B8 38.4(5) . . . . ?
B3 C1 B1 C2 -99.6(5) . . . . ?
B3 C1 B1 B2 37.4(6) . . . . ?
B3 C1 B1 B5 -62.2(6) . . . . ?
B3 C1 B1 B6 -0.3(7) . . . . ?
B3 C1 B2 B1 -141.2(6) . . . . ?
B3 C1 B2 B6 -103.2(7) . . . . ?
B3 C1 B2 B7 -39.7(5) . . . . ?
B3 B4 B9 C2 99.8(6) . . . . ?
B3 B4 B9 B8 -36.5(6) . . . . ?
B3 B4 B9 B5 65.0(6) . . . . ?
B3 B4 B9 B10 2.6(8) . . . . ?
B3 B4 B8 B9 139.3(6) . . . . ?
B3 B4 B8 B10 100.5(7) . . . . ?
B3 B4 B8 B7 37.9(6) . . . . ?
B3 B2 B6 B1 -98.9(6) . . . . ?
B3 B2 B6 B5 -61.9(8) . . . . ?
B3 B2 B6 B10 2.2(7) . . . . ?
B3 B2 B6 B7 37.9(5) . . . . ?
B3 B2 B7 B8 -37.2(6) . . . . ?
B3 B2 B7 B6 -137.9(6) . . . . ?
B3 B2 B7 B10 -101.8(7) . . . . ?
B3 B8 B10 B9 102.6(6) . . . . ?
B3 B8 B10 B5 64.1(8) . . . . ?
B3 B8 B10 B6 1.8(8) . . . . ?
B3 B8 B10 B7 -37.1(5) . . . . ?
B3 B8 B7 B2 36.8(5) . . . . ?
B3 B8 B7 B6 99.8(6) . . . . ?
B3 B8 B7 B10 138.2(6) . . . . ?
B2 C1 B4 C2 101.2(5) . . . . ?
B2 C1 B4 B9 64.0(6) . . . . ?
B2 C1 B4 B3 -37.2(5) . . . . ?
B2 C1 B4 B8 1.2(7) . . . . ?
B2 C1 B1 C2 -137.0(5) . . . . ?
B2 C1 B1 B5 -99.6(6) . . . . ?
B2 C1 B1 B6 -37.6(5) . . . . ?
B2 C1 B3 B4 140.8(5) . . . . ?
B2 C1 B3 B8 102.6(6) . . . . ?
B2 C1 B3 B7 39.9(5) . . . . ?
B2 B1 B5 C2 -99.4(5) . . . . ?
B2 B1 B5 B9 -65.5(6) . . . . ?
B2 B1 B5 B6 36.1(5) . . . . ?
B2 B1 B5 B10 -2.3(7) . . . . ?
B2 B1 B6 B5 -139.0(6) . . . . ?
B2 B1 B6 B10 -100.7(7) . . . . ?
B2 B1 B6 B7 -38.2(6) . . . . ?
B2 B3 B8 B4 99.9(6) . . . . ?
B2 B3 B8 B9 62.9(8) . . . . ?
B2 B3 B8 B10 -0.4(7) . . . . ?
B2 B3 B8 B7 -37.4(5) . . . . ?
B2 B3 B7 B8 138.5(6) . . . . ?
B2 B3 B7 B6 37.2(6) . . . . ?
B2 B3 B7 B10 100.4(7) . . . . ?
B2 B6 B10 B9 -65.2(7) . . . . ?
B2 B6 B10 B8 -2.4(8) . . . . ?
B2 B6 B10 B5 -102.6(6) . . . . ?
B2 B6 B10 B7 35.7(5) . . . . ?
B2 B6 B7 B3 -37.2(5) . . . . ?
B2 B6 B7 B8 -100.7(6) . . . . ?
B2 B6 B7 B10 -139.7(6) . . . . ?
B8 B4 B9 C2 136.3(6) . . . . ?
B8 B4 B9 B5 101.6(6) . . . . ?
B8 B4 B9 B10 39.1(6) . . . . ?
B8 B4 B3 C1 -136.3(6) . . . . ?
B8 B4 B3 B2 -101.7(6) . . . . ?
B8 B4 B3 B7 -38.0(6) . . . . ?
B8 B9 B5 C2 97.2(5) . . . . ?
B8 B9 B5 B1 63.1(6) . . . . ?
B8 B9 B5 B6 -1.2(7) . . . . ?
B8 B9 B5 B10 -38.6(5) . . . . ?
B8 B9 B10 B5 137.0(6) . . . . ?
B8 B9 B10 B6 100.3(7) . . . . ?
B8 B9 B10 B7 35.8(6) . . . . ?
B8 B3 B2 C1 -97.5(6) . . . . ?
B8 B3 B2 B1 -64.0(7) . . . . ?
B8 B3 B2 B6 -1.1(7) . . . . ?
B8 B3 B2 B7 37.2(5) . . . . ?
B8 B3 B7 B2 -138.5(6) . . . . ?
B8 B3 B7 B6 -101.3(7) . . . . ?
B8 B3 B7 B10 -38.1(6) . . . . ?
B8 B10 B7 B3 37.8(6) . . . . ?
B8 B10 B7 B2 100.9(6) . . . . ?
B8 B10 B7 B6 136.9(6) . . . . ?
B5 C2 C1 Si1 -147.2(5) . . . . ?
B5 C2 C1 B4 107.2(6) . . . . ?
B5 C2 C1 B1 -39.3(5) . . . . ?
B5 C2 C1 B3 68.2(6) . . . . ?
B5 C2 C1 B2 1.9(7) . . . . ?
B5 C2 B4 C1 -98.7(5) . . . . ?
B5 C2 B4 B9 39.1(6) . . . . ?
B5 C2 B4 B3 -62.2(6) . . . . ?
B5 C2 B4 B8 0.6(7) . . . . ?
B5 C2 B9 B4 -139.7(5) . . . . ?
B5 C2 B9 B8 -101.6(6) . . . . ?
B5 C2 B9 B10 -38.5(5) . . . . ?
B5 C2 B1 C1 137.4(5) . . . . ?
B5 C2 B1 B2 100.2(5) . . . . ?
B5 C2 B1 B6 38.6(5) . . . . ?
B5 B9 B8 B4 -98.2(6) . . . . ?
B5 B9 B8 B3 -61.2(7) . . . . ?
B5 B9 B8 B10 38.1(5) . . . . ?
B5 B9 B8 B7 2.2(7) . . . . ?
B5 B9 B10 B8 -137.0(6) . . . . ?
B5 B9 B10 B6 -36.7(5) . . . . ?
B5 B9 B10 B7 -101.2(7) . . . . ?
B5 B1 B2 C1 100.3(6) . . . . ?
B5 B1 B2 B3 66.1(6) . . . . ?
B5 B1 B2 B6 -36.2(6) . . . . ?
B5 B1 B2 B7 2.9(7) . . . . ?
B5 B1 B6 B2 139.0(6) . . . . ?
B5 B1 B6 B10 38.2(5) . . . . ?
B5 B1 B6 B7 100.7(7) . . . . ?
B5 B6 B10 B9 37.4(5) . . . . ?
B5 B6 B10 B8 100.2(6) . . . . ?
B5 B6 B10 B7 138.3(6) . . . . ?
B5 B6 B7 B3 65.1(7) . . . . ?
B5 B6 B7 B2 102.2(6) . . . . ?
B5 B6 B7 B8 1.6(7) . . . . ?
B5 B6 B7 B10 -37.4(5) . . . . ?
B5 B10 B7 B3 -62.2(8) . . . . ?
B5 B10 B7 B2 1.0(8) . . . . ?
B5 B10 B7 B8 -99.9(6) . . . . ?
B5 B10 B7 B6 36.9(6) . . . . ?
B6 B1 B2 C1 136.5(6) . . . . ?
B6 B1 B2 B3 102.3(6) . . . . ?
B6 B1 B2 B7 39.1(6) . . . . ?
B6 B1 B5 C2 -135.5(6) . . . . ?
B6 B1 B5 B9 -101.6(6) . . . . ?
B6 B1 B5 B10 -38.4(6) . . . . ?
B6 B2 B7 B3 137.9(6) . . . . ?
B6 B2 B7 B8 100.7(6) . . . . ?
B6 B2 B7 B10 36.1(6) . . . . ?
B6 B5 B10 B9 -138.5(6) . . . . ?
B6 B5 B10 B8 -100.5(7) . . . . ?
B6 B5 B10 B7 -37.8(6) . . . . ?
B6 B10 B7 B3 -99.1(6) . . . . ?
B6 B10 B7 B2 -36.0(6) . . . . ?
B6 B10 B7 B8 -136.9(6) . . . . ?
B10 B9 B8 B4 -136.3(6) . . . . ?
B10 B9 B8 B3 -99.3(7) . . . . ?
B10 B9 B8 B7 -35.9(6) . . . . ?
B10 B9 B5 C2 135.8(6) . . . . ?
B10 B9 B5 B1 101.7(6) . . . . ?
B10 B9 B5 B6 37.4(5) . . . . ?
B10 B8 B7 B3 -138.2(6) . . . . ?
B10 B8 B7 B2 -101.4(6) . . . . ?
B10 B8 B7 B6 -38.4(5) . . . . ?
B10 B5 B6 B1 137.4(6) . . . . ?
B10 B5 B6 B2 99.8(7) . . . . ?
B10 B5 B6 B7 36.9(5) . . . . ?
B10 B6 B7 B3 102.5(6) . . . . ?
B10 B6 B7 B2 139.7(6) . . . . ?
B10 B6 B7 B8 39.0(5) . . . . ?
B7 B3 B2 C1 -134.8(6) . . . . ?
B7 B3 B2 B1 -101.3(6) . . . . ?
B7 B3 B2 B6 -38.3(5) . . . . ?
B7 B3 B8 B4 137.3(6) . . . . ?
B7 B3 B8 B9 100.3(7) . . . . ?
B7 B3 B8 B10 37.0(6) . . . . ?
B7 B2 B6 B1 -136.7(6) . . . . ?
B7 B2 B6 B5 -99.8(7) . . . . ?
B7 B2 B6 B10 -35.7(6) . . . . ?
B7 B8 B10 B9 139.7(6) . . . . ?
B7 B8 B10 B5 101.2(7) . . . . ?
B7 B8 B10 B6 38.9(6) . . . . ?
B7 B6 B10 B9 -100.9(6) . . . . ?
B7 B6 B10 B8 -38.1(5) . . . . ?
B7 B6 B10 B5 -138.3(6) . . . . ?

loop_
_smtbx_masks_void_nr
_smtbx_masks_void_average_x
_smtbx_masks_void_average_y
_smtbx_masks_void_average_z
_smtbx_masks_void_volume
_smtbx_masks_void_count_electrons
_smtbx_masks_void_content
1 -0.056 0.067 0.858 7.2 0.0 ?
2 -0.018 0.410 0.717 200.5 35.1 '0.8 Et2O'
3 0.000 0.500 0.000 38.3 6.3 '2 ?'
4 0.018 0.590 0.283 200.5 38.7 '0.8 Et2O'
5 0.056 0.933 0.142 7.2 0.3 ?
6 0.482 0.090 0.217 200.5 43.7 '0.8 Et2O'
7 0.518 0.910 0.783 200.5 33.7 '0.8 Et2O'
8 0.500 0.000 0.500 38.3 6.3 '2 ?'
9 0.444 0.433 0.358 7.2 0.0 ?
10 0.556 0.567 0.642 7.2 0.3 ?
